data_7130320
loop_
_publ_author_name
'Zhou, Fuli'
'Collard, Laurent'
'Robeyns, Koen'
'Leyssens, Tom'
'Shemchuk, Oleksii'

_publ_section_title
;
 L-proline, a resolution agent able to target both enantiomers of mandelic
 acid: an exciting case of stoichiometry controlled chiral resolution.
;
_journal_name_full 'Chemical Communications'
_journal_paper_doi 10.1039/D2CC02942A
_journal_year 2022
_chemical_absolute_configuration rm
_chemical_formula_moiety '2(C5 H9 N O2), C8 H8 O3'
_chemical_formula_sum 'C18 H26 N2 O7'
_chemical_formula_weight 382.41
_chemical_name_systematic 'S-mandelic acid L-proline (1:1)'
_space_group_crystal_system monoclinic
_space_group_IT_number 4
_space_group_name_Hall 'P 2yb'
_space_group_name_H-M_alt 'P 1 21 1'
_atom_sites_solution_hydrogens geom
_atom_sites_solution_primary 'dual space'
_audit_creation_method SHELXL-2018/3
_audit_update_record
;
2022-05-23 deposited with the CCDC.	2022-07-05 downloaded from the CCDC.
;
_cell_angle_alpha 90
_cell_angle_beta 90.189(19)
_cell_angle_gamma 90
_cell_formula_units_Z 2
_cell_length_a 5.9617(14)
_cell_length_b 9.3791(15)
_cell_length_c 16.778(3)
_cell_measurement_reflns_used 928
_cell_measurement_temperature 297(2)
_cell_measurement_theta_max 22.7760
_cell_measurement_theta_min 3.2390
_cell_volume 938.1(3)
_computing_cell_refinement
;
CrysAlisPro, Agilent Technologies,
Version 1.171.37.35 (release 13-08-2014 CrysAlis171 .NET)
(compiled Aug 13 2014,18:06:01)
;
_computing_data_collection MAR
_computing_data_reduction
;
CrysAlisPro, Agilent Technologies,
Version 1.171.37.35 (release 13-08-2014 CrysAlis171 .NET)
(compiled Aug 13 2014,18:06:01)
;
_computing_molecular_graphics 'MERCURY (Macrae et al., 2008)'
_computing_publication_material
;
'MERCURY (Macrae et al., 2008), Platon (Spek, 2009)'
;
_computing_structure_refinement 'SHELXL-2018/3 (Sheldrick, 2018)'
_computing_structure_solution 'SHELXT (Sheldrick, 2015)'
_diffrn_ambient_temperature 297(2)
_diffrn_measured_fraction_theta_full 0.995
_diffrn_measured_fraction_theta_max 0.995
_diffrn_measurement_device_type 'MAR345 image plate'
_diffrn_measurement_method
;
'100 images, \D\F 2.0\% '
;
_diffrn_radiation_type MoK\a
_diffrn_radiation_wavelength 0.71073
_diffrn_reflns_av_unetI/netI 0.0764
_diffrn_reflns_Laue_measured_fraction_full 0.995
_diffrn_reflns_Laue_measured_fraction_max 0.995
_diffrn_reflns_limit_h_max 6
_diffrn_reflns_limit_h_min -6
_diffrn_reflns_limit_k_max 9
_diffrn_reflns_limit_k_min -9
_diffrn_reflns_limit_l_max 17
_diffrn_reflns_limit_l_min -17
_diffrn_reflns_number 4164
_diffrn_reflns_point_group_measured_fraction_full 0.983
_diffrn_reflns_point_group_measured_fraction_max 0.983
_diffrn_reflns_theta_full 21.961
_diffrn_reflns_theta_max 21.961
_diffrn_reflns_theta_min 3.258
_diffrn_source 'Incoatec microfocus source'
_exptl_absorpt_coefficient_mu 0.104
_exptl_absorpt_correction_T_max 1.00000
_exptl_absorpt_correction_T_min 0.70450
_exptl_absorpt_correction_type multi-scan
_exptl_absorpt_process_details
;
CrysAlisPro, Agilent Technologies,
Version 1.171.37.35 (release 13-08-2014 CrysAlis171 .NET)
(compiled Aug 13 2014,18:06:01)
Empirical absorption correction using spherical harmonics,
 implemented in SCALE3 ABSPACK scaling algorithm.
;
_exptl_crystal_colour plate
_exptl_crystal_density_diffrn 1.354
_exptl_crystal_description colourless
_exptl_crystal_F_000 408
_exptl_crystal_recrystallization_method 'Re-crystallisation from solvent: methanol'
_exptl_crystal_size_max 0.15
_exptl_crystal_size_mid 0.12
_exptl_crystal_size_min 0.01
_refine_diff_density_max 0.263
_refine_diff_density_min -0.270
_refine_diff_density_rms 0.059
_refine_ls_abs_structure_details
;
 Flack x determined using 508 quotients [(I+)-(I-)]/[(I+)+(I-)]
 (Parsons, Flack and Wagner, Acta Cryst. B69 (2013) 249-259).
;
_refine_ls_abs_structure_Flack 1.2(10)
_refine_ls_extinction_method none
_refine_ls_goodness_of_fit_ref 1.096
_refine_ls_hydrogen_treatment constr
_refine_ls_matrix_type full
_refine_ls_number_parameters 373
_refine_ls_number_reflns 4164
_refine_ls_number_restraints 373
_refine_ls_restrained_S_all 1.065
_refine_ls_R_factor_all 0.1322
_refine_ls_R_factor_gt 0.0769
_refine_ls_shift/su_max 0.000
_refine_ls_shift/su_mean 0.000
_refine_ls_structure_factor_coef Fsqd
_refine_ls_weighting_details 'w=1/[\s^2^(Fo^2^)+(0.0800P)^2^+1.1000P] where P=(Fo^2^+2Fc^2^)/3'
_refine_ls_weighting_scheme calc
_refine_ls_wR_factor_gt 0.1903
_refine_ls_wR_factor_ref 0.2162
_reflns_Friedel_coverage 0.836
_reflns_Friedel_fraction_full 0.970
_reflns_Friedel_fraction_max 0.970
_reflns_number_gt 2418
_reflns_number_total 4164
_reflns_threshold_expression 'I > 2\s(I)'
_cod_data_source_file d2cc02942a2.cif
_cod_data_source_block Alex_S-Man_L-Proline_twin1_hklf5
_cod_original_sg_symbol_H-M 'P 21'
_cod_database_code 7130320
_shelx_shelxl_version_number 2018/3
_shelx_space_group_comment
;
The symmetry employed for this shelxl refinement is uniquely defined
by the following loop, which should always be used as a source of
symmetry information in preference to the above space-group names.
They are only intended as comments.
;

loop_
_space_group_symop_operation_xyz
'x, y, z'
'-x, y+1/2, -z'

loop_
_atom_site_label
_atom_site_type_symbol
_atom_site_fract_x
_atom_site_fract_y
_atom_site_fract_z
_atom_site_U_iso_or_equiv
_atom_site_adp_type
_atom_site_occupancy
_atom_site_site_symmetry_order
_atom_site_calc_flag
_atom_site_refinement_flags_posn
_atom_site_refinement_flags_adp
_atom_site_refinement_flags_occupancy
_atom_site_disorder_assembly
_atom_site_disorder_group
N1 N -0.421(2) 0.2171(14) 0.7008(7) 0.060(3) Uani 1 1 d D U . . .
H1A H -0.535584 0.277224 0.705027 0.071 Uiso 1 1 calc R U . A 1
H1B H -0.384725 0.208861 0.649610 0.071 Uiso 1 1 calc R U . A 1
C2 C -0.480(5) 0.078(2) 0.7340(16) 0.070(8) Uani 0.80(4) 1 d D U P B 1
H2A H -0.637730 0.058010 0.725719 0.084 Uiso 0.80(4) 1 calc R U P B 1
H2B H -0.392234 0.003060 0.709187 0.084 Uiso 0.80(4) 1 calc R U P B 1
C3 C -0.429(5) 0.087(3) 0.8172(16) 0.083(9) Uani 0.80(4) 1 d D U P B 1
H3A H -0.401334 -0.006457 0.839402 0.099 Uiso 0.80(4) 1 calc R U P B 1
H3B H -0.552543 0.131066 0.845918 0.099 Uiso 0.80(4) 1 calc R U P B 1
C4 C -0.229(5) 0.176(3) 0.8221(13) 0.078(9) Uani 0.80(4) 1 d D U P B 1
H4A H -0.096005 0.116310 0.824114 0.093 Uiso 0.80(4) 1 calc R U P B 1
H4B H -0.233095 0.234257 0.869719 0.093 Uiso 0.80(4) 1 calc R U P B 1
C2B C -0.440(18) 0.063(4) 0.709(6) 0.061(17) Uani 0.20(4) 1 d D U P B 2
H2C H -0.596237 0.035851 0.714498 0.073 Uiso 0.20(4) 1 calc R U P B 2
H2D H -0.379240 0.015712 0.662705 0.073 Uiso 0.20(4) 1 calc R U P B 2
C3B C -0.318(17) 0.018(6) 0.779(5) 0.068(18) Uani 0.20(4) 1 d D U P B 2
H3C H -0.216340 -0.059162 0.766402 0.081 Uiso 0.20(4) 1 calc R U P B 2
H3D H -0.420001 -0.013182 0.820404 0.081 Uiso 0.20(4) 1 calc R U P B 2
C4B C -0.195(18) 0.143(6) 0.805(5) 0.059(15) Uani 0.20(4) 1 d D U P B 2
H4C H -0.036196 0.120084 0.807953 0.070 Uiso 0.20(4) 1 calc R U P B 2
H4D H -0.244220 0.170740 0.857443 0.070 Uiso 0.20(4) 1 calc R U P B 2
C5 C -0.227(2) 0.2696(17) 0.7473(9) 0.053(4) Uani 1 1 d D U . . .
H5 H -0.249277 0.369727 0.761978 0.064 Uiso 1 1 calc R U . B 1
C6 C -0.016(3) 0.2537(18) 0.6996(11) 0.055(4) Uani 1 1 d . U . . .
O7 O -0.0244(19) 0.1936(13) 0.6352(7) 0.066(3) Uani 1 1 d . U . . .
O8 O 0.153(2) 0.3106(13) 0.7309(7) 0.077(4) Uani 1 1 d . U . . .
N11 N 0.7657(18) 0.5441(12) 0.4757(7) 0.043(3) Uani 1 1 d . U . . .
H11A H 0.663787 0.485011 0.455311 0.051 Uiso 1 1 calc R U . . .
H11B H 0.799586 0.608990 0.438952 0.051 Uiso 1 1 calc R U . . .
C12 C 0.967(3) 0.4648(16) 0.4987(10) 0.056(4) Uani 1 1 d . U . . .
H12A H 1.065447 0.450180 0.453537 0.068 Uiso 1 1 calc R U . . .
H12B H 0.928915 0.373059 0.521732 0.068 Uiso 1 1 calc R U . . .
C13 C 1.073(3) 0.5625(18) 0.5600(10) 0.065(4) Uani 1 1 d . U . . .
H13A H 1.172595 0.509581 0.595002 0.078 Uiso 1 1 calc R U . . .
H13B H 1.157751 0.637707 0.534283 0.078 Uiso 1 1 calc R U . . .
C14 C 0.878(3) 0.6238(17) 0.6062(9) 0.058(4) Uani 1 1 d . U . . .
H14A H 0.908164 0.721812 0.621373 0.070 Uiso 1 1 calc R U . . .
H14B H 0.850466 0.568426 0.654025 0.070 Uiso 1 1 calc R U . . .
C15 C 0.675(3) 0.6153(15) 0.5482(8) 0.044(4) Uani 1 1 d . U . . .
H15 H 0.561536 0.552680 0.571897 0.053 Uiso 1 1 calc R U . . .
C16 C 0.565(2) 0.7559(15) 0.5286(10) 0.043(3) Uani 1 1 d . U . . .
O17 O 0.5357(16) 0.7841(10) 0.4581(6) 0.050(3) Uani 1 1 d . U . . .
O18 O 0.5070(17) 0.8285(11) 0.5869(6) 0.054(3) Uani 1 1 d . U . . .
C21 C 0.018(5) 0.811(4) 0.897(2) 0.084(10) Uani 0.75(7) 1 d D U P C 3
H21 H -0.106911 0.802987 0.863796 0.101 Uiso 0.75(7) 1 calc R U P C 3
C22 C 0.022(7) 0.913(3) 0.958(2) 0.088(10) Uani 0.75(7) 1 d D U P C 3
H22 H -0.104787 0.968589 0.967558 0.106 Uiso 0.75(7) 1 calc R U P C 3
C23 C 0.204(8) 0.934(4) 1.004(2) 0.089(11) Uani 0.75(7) 1 d D U P C 3
H23 H 0.205719 1.002541 1.043835 0.107 Uiso 0.75(7) 1 calc R U P C 3
C24 C 0.386(7) 0.851(4) 0.9904(18) 0.083(9) Uani 0.75(7) 1 d D U P C 3
H24 H 0.515150 0.867012 1.020288 0.099 Uiso 0.75(7) 1 calc R U P C 3
C25 C 0.386(5) 0.745(4) 0.934(2) 0.075(9) Uani 0.75(7) 1 d D U P C 3
H25 H 0.512274 0.687758 0.927349 0.090 Uiso 0.75(7) 1 calc R U P C 3
C26 C 0.198(5) 0.723(4) 0.8871(18) 0.065(8) Uani 0.75(7) 1 d D U P C 3
C27 C 0.191(5) 0.610(3) 0.8235(13) 0.057(7) Uani 0.75(7) 1 d D U P C 3
H27 H 0.041793 0.606013 0.798788 0.068 Uiso 0.75(7) 1 calc R U P C 3
O28 O 0.246(6) 0.476(3) 0.8596(19) 0.069(9) Uani 0.75(7) 1 d D U P C 3
H28 H 0.236791 0.412785 0.826127 0.104 Uiso 0.75(7) 1 calc R U P C 3
C29 C 0.370(7) 0.641(3) 0.7607(18) 0.058(9) Uani 0.75(7) 1 d D U P C 3
O30 O 0.523(6) 0.570(4) 0.744(2) 0.101(12) Uani 0.75(7) 1 d D U P C 3
O31 O 0.311(5) 0.757(3) 0.7203(16) 0.056(7) Uani 0.75(7) 1 d D U P C 3
H31 H 0.390469 0.765117 0.680770 0.084 Uiso 0.75(7) 1 calc R U P C 3
C21B C 0.055(12) 0.814(10) 0.920(6) 0.07(2) Uani 0.25(7) 1 d D U P C 4
H21B H -0.093647 0.807625 0.903093 0.082 Uiso 0.25(7) 1 calc R U P C 4
C22B C 0.118(17) 0.910(10) 0.981(6) 0.07(2) Uani 0.25(7) 1 d D U P C 4
H22B H 0.018132 0.980763 0.996751 0.084 Uiso 0.25(7) 1 calc R U P C 4
C23B C 0.318(18) 0.900(10) 1.016(5) 0.07(2) Uani 0.25(7) 1 d D U P C 4
H23B H 0.355951 0.959210 1.058708 0.086 Uiso 0.25(7) 1 calc R U P C 4
C24B C 0.465(13) 0.801(10) 0.990(4) 0.07(2) Uani 0.25(7) 1 d D U P C 4
H24B H 0.597072 0.785664 1.018035 0.082 Uiso 0.25(7) 1 calc R U P C 4
C25B C 0.424(12) 0.723(13) 0.922(7) 0.07(2) Uani 0.25(7) 1 d D U P C 4
H25B H 0.535842 0.665169 0.900617 0.085 Uiso 0.25(7) 1 calc R U P C 4
C26B C 0.217(11) 0.731(11) 0.885(5) 0.06(2) Uani 0.25(7) 1 d D U P C 4
C27B C 0.148(11) 0.629(7) 0.820(3) 0.058(16) Uani 0.25(7) 1 d D U P C 4
H27B H -0.007567 0.647443 0.804390 0.070 Uiso 0.25(7) 1 calc R U P C 4
O28B O 0.169(16) 0.487(8) 0.849(5) 0.06(2) Uani 0.25(7) 1 d D U P C 4
H28B H 0.157245 0.430762 0.812122 0.090 Uiso 0.25(7) 1 calc R U P C 4
C29B C 0.301(14) 0.645(7) 0.748(4) 0.040(17) Uani 0.25(7) 1 d D U P C 4
O30B O 0.439(13) 0.567(8) 0.726(4) 0.06(2) Uani 0.25(7) 1 d D U P C 4
O31B O 0.232(14) 0.758(7) 0.706(5) 0.05(2) Uani 0.25(7) 1 d D U P C 4
H31B H 0.310235 0.767304 0.666107 0.072 Uiso 0.25(7) 1 calc R U P C 4

loop_
_atom_site_aniso_label
_atom_site_aniso_U_11
_atom_site_aniso_U_22
_atom_site_aniso_U_33
_atom_site_aniso_U_23
_atom_site_aniso_U_13
_atom_site_aniso_U_12
N1 0.044(8) 0.071(8) 0.064(8) 0.006(7) 0.008(6) -0.002(7)
C2 0.064(15) 0.052(11) 0.093(15) -0.010(10) 0.007(13) -0.001(10)
C3 0.089(16) 0.072(15) 0.087(13) 0.020(12) 0.010(12) -0.011(12)
C4 0.068(14) 0.115(17) 0.050(11) 0.001(11) 0.013(10) -0.005(12)
C2B 0.06(3) 0.062(18) 0.06(3) -0.003(18) 0.001(19) -0.002(18)
C3B 0.07(3) 0.066(18) 0.06(3) 0.004(18) 0.000(19) -0.005(18)
C4B 0.05(2) 0.07(2) 0.06(2) 0.002(16) 0.005(15) 0.000(18)
C5 0.039(8) 0.051(8) 0.070(9) -0.008(7) 0.006(7) 0.003(8)
C6 0.032(9) 0.055(10) 0.077(11) 0.011(9) 0.015(8) 0.015(8)
O7 0.054(7) 0.079(8) 0.066(7) -0.012(6) 0.024(6) 0.002(6)
O8 0.042(7) 0.082(9) 0.105(9) -0.012(7) 0.015(6) -0.004(7)
N11 0.041(7) 0.028(6) 0.058(8) 0.007(5) 0.010(6) -0.009(6)
C12 0.041(10) 0.036(9) 0.092(12) 0.001(8) 0.018(8) 0.009(7)
C13 0.047(9) 0.063(11) 0.084(13) 0.007(9) 0.004(8) -0.002(9)
C14 0.055(10) 0.050(9) 0.069(10) 0.000(8) 0.000(7) 0.010(8)
C15 0.057(9) 0.030(7) 0.046(9) 0.000(6) 0.013(7) -0.005(7)
C16 0.038(9) 0.039(8) 0.051(9) 0.004(8) 0.005(7) -0.009(7)
O17 0.055(7) 0.044(6) 0.051(6) -0.002(5) 0.006(5) 0.009(5)
O18 0.071(8) 0.041(6) 0.050(6) -0.007(5) 0.009(6) 0.001(6)
C21 0.089(15) 0.090(15) 0.073(18) -0.015(13) 0.002(12) 0.011(12)
C22 0.090(16) 0.084(16) 0.092(17) -0.013(12) 0.005(14) 0.031(14)
C23 0.096(19) 0.080(17) 0.092(17) -0.014(13) -0.002(14) 0.001(14)
C24 0.084(16) 0.080(17) 0.084(16) -0.011(13) 0.001(14) -0.004(13)
C25 0.085(15) 0.069(16) 0.072(16) -0.003(11) 0.008(12) 0.003(13)
C26 0.080(15) 0.059(13) 0.055(13) 0.007(10) 0.012(10) 0.005(11)
C27 0.059(14) 0.054(13) 0.058(12) 0.005(9) 0.010(10) 0.003(11)
O28 0.09(2) 0.053(10) 0.066(15) 0.008(9) 0.009(15) -0.005(13)
C29 0.061(17) 0.061(14) 0.052(14) 0.002(10) 0.002(13) 0.001(13)
O30 0.07(2) 0.113(17) 0.12(2) 0.042(15) 0.041(17) 0.037(15)
O31 0.044(16) 0.076(12) 0.047(13) 0.009(9) 0.002(12) 0.002(11)
C21B 0.07(2) 0.07(3) 0.07(3) -0.005(18) -0.003(17) 0.000(18)
C22B 0.07(3) 0.07(3) 0.07(3) -0.008(18) -0.001(19) 0.005(19)
C23B 0.07(3) 0.07(3) 0.07(3) -0.004(19) -0.001(17) -0.001(18)
C24B 0.07(2) 0.07(3) 0.06(3) 0.006(18) -0.001(18) 0.005(17)
C25B 0.07(2) 0.07(3) 0.07(3) -0.002(18) 0.002(18) 0.000(19)
C26B 0.07(3) 0.06(3) 0.06(2) 0.003(19) 0.006(16) 0.002(18)
C27B 0.06(2) 0.06(2) 0.06(2) 0.006(14) 0.005(15) 0.004(19)
O28B 0.06(4) 0.06(2) 0.05(3) 0.01(2) -0.01(3) 0.01(3)
C29B 0.03(3) 0.04(2) 0.05(2) -0.002(15) -0.009(17) 0.005(17)
O30B 0.04(3) 0.06(3) 0.07(3) 0.03(2) 0.00(2) 0.03(2)
O31B 0.05(4) 0.05(3) 0.05(3) 0.00(2) -0.02(3) 0.02(2)

loop_
_atom_type_symbol
_atom_type_description
_atom_type_scat_dispersion_real
_atom_type_scat_dispersion_imag
_atom_type_scat_source
C C 0.0033 0.0016 'International Tables Vol C Tables 4.2.6.8 and 6.1.1.4'
H H 0.0000 0.0000 'International Tables Vol C Tables 4.2.6.8 and 6.1.1.4'
N N 0.0061 0.0033 'International Tables Vol C Tables 4.2.6.8 and 6.1.1.4'
O O 0.0106 0.0060 'International Tables Vol C Tables 4.2.6.8 and 6.1.1.4'

loop_
_geom_angle_atom_site_label_1
_geom_angle_atom_site_label_2
_geom_angle_atom_site_label_3
_geom_angle
_geom_angle_site_symmetry_1
_geom_angle_site_symmetry_3
_geom_angle_publ_flag
C2B N1 C5 110(3) . . ?
C2 N1 C5 106.6(14) . . ?
C2 N1 H1A 110.4 . . ?
C5 N1 H1A 110.4 . . ?
C2 N1 H1B 110.4 . . ?
C5 N1 H1B 110.4 . . ?
H1A N1 H1B 108.6 . . ?
C3 C2 N1 105.5(17) . . ?
C3 C2 H2A 110.6 . . ?
N1 C2 H2A 110.6 . . ?
C3 C2 H2B 110.6 . . ?
N1 C2 H2B 110.6 . . ?
H2A C2 H2B 108.8 . . ?
C2 C3 C4 105.1(19) . . ?
C2 C3 H3A 110.7 . . ?
C4 C3 H3A 110.7 . . ?
C2 C3 H3B 110.7 . . ?
C4 C3 H3B 110.7 . . ?
H3A C3 H3B 108.8 . . ?
C3 C4 C5 106.9(17) . . ?
C3 C4 H4A 110.3 . . ?
C5 C4 H4A 110.3 . . ?
C3 C4 H4B 110.3 . . ?
C5 C4 H4B 110.3 . . ?
H4A C4 H4B 108.6 . . ?
C3B C2B N1 109(3) . . ?
C3B C2B H2C 109.8 . . ?
N1 C2B H2C 109.8 . . ?
C3B C2B H2D 109.8 . . ?
N1 C2B H2D 109.8 . . ?
H2C C2B H2D 108.3 . . ?
C2B C3B C4B 105(3) . . ?
C2B C3B H3C 110.7 . . ?
C4B C3B H3C 110.7 . . ?
C2B C3B H3D 110.7 . . ?
C4B C3B H3D 110.7 . . ?
H3C C3B H3D 108.8 . . ?
C3B C4B C5 112(3) . . ?
C3B C4B H4C 109.2 . . ?
C5 C4B H4C 109.2 . . ?
C3B C4B H4D 109.2 . . ?
C5 C4B H4D 109.2 . . ?
H4C C4B H4D 107.9 . . ?
N1 C5 C6 109.9(14) . . ?
N1 C5 C4 103.4(14) . . ?
C6 C5 C4 112.9(16) . . ?
N1 C5 C4B 100(3) . . ?
C6 C5 C4B 99(5) . . ?
N1 C5 H5 110.1 . . ?
C6 C5 H5 110.1 . . ?
C4 C5 H5 110.1 . . ?
O7 C6 O8 126.9(15) . . ?
O7 C6 C5 119.0(17) . . ?
O8 C6 C5 114.0(17) . . ?
C12 N11 C15 108.2(11) . . ?
C12 N11 H11A 110.1 . . ?
C15 N11 H11A 110.1 . . ?
C12 N11 H11B 110.1 . . ?
C15 N11 H11B 110.1 . . ?
H11A N11 H11B 108.4 . . ?
N11 C12 C13 102.2(12) . . ?
N11 C12 H12A 111.3 . . ?
C13 C12 H12A 111.3 . . ?
N11 C12 H12B 111.3 . . ?
C13 C12 H12B 111.3 . . ?
H12A C12 H12B 109.2 . . ?
C14 C13 C12 105.0(12) . . ?
C14 C13 H13A 110.7 . . ?
C12 C13 H13A 110.7 . . ?
C14 C13 H13B 110.7 . . ?
C12 C13 H13B 110.7 . . ?
H13A C13 H13B 108.8 . . ?
C13 C14 C15 105.0(13) . . ?
C13 C14 H14A 110.8 . . ?
C15 C14 H14A 110.8 . . ?
C13 C14 H14B 110.8 . . ?
C15 C14 H14B 110.8 . . ?
H14A C14 H14B 108.8 . . ?
N11 C15 C16 111.8(12) . . ?
N11 C15 C14 104.4(11) . . ?
C16 C15 C14 115.4(12) . . ?
N11 C15 H15 108.3 . . ?
C16 C15 H15 108.3 . . ?
C14 C15 H15 108.3 . . ?
O17 C16 O18 127.0(14) . . ?
O17 C16 C15 117.5(14) . . ?
O18 C16 C15 115.4(14) . . ?
C26 C21 C22 119(2) . . ?
C26 C21 H21 120.4 . . ?
C22 C21 H21 120.4 . . ?
C23 C22 C21 122(3) . . ?
C23 C22 H22 119.1 . . ?
C21 C22 H22 119.1 . . ?
C22 C23 C24 118(3) . . ?
C22 C23 H23 120.9 . . ?
C24 C23 H23 120.9 . . ?
C23 C24 C25 122(3) . . ?
C23 C24 H24 118.9 . . ?
C25 C24 H24 118.9 . . ?
C24 C25 C26 120(2) . . ?
C24 C25 H25 120.2 . . ?
C26 C25 H25 120.2 . . ?
C21 C26 C25 119(2) . . ?
C21 C26 C27 119(2) . . ?
C25 C26 C27 121.9(19) . . ?
O28 C27 C26 108.1(16) . . ?
O28 C27 C29 107.2(18) . . ?
C26 C27 C29 109.8(18) . . ?
O28 C27 H27 110.5 . . ?
C26 C27 H27 110.5 . . ?
C29 C27 H27 110.5 . . ?
C27 O28 H28 109.5 . . ?
O30 C29 O31 123.8(19) . . ?
O30 C29 C27 127(2) . . ?
O31 C29 C27 109(2) . . ?
C29 O31 H31 109.5 . . ?
C26B C21B C22B 119(3) . . ?
C26B C21B H21B 120.5 . . ?
C22B C21B H21B 120.5 . . ?
C23B C22B C21B 121(4) . . ?
C23B C22B H22B 119.6 . . ?
C21B C22B H22B 119.6 . . ?
C22B C23B C24B 119(4) . . ?
C22B C23B H23B 120.6 . . ?
C24B C23B H23B 120.6 . . ?
C23B C24B C25B 122(4) . . ?
C23B C24B H24B 119.1 . . ?
C25B C24B H24B 119.1 . . ?
C24B C25B C26B 120(3) . . ?
C24B C25B H25B 120.2 . . ?
C26B C25B H25B 120.2 . . ?
C21B C26B C25B 118(3) . . ?
C21B C26B C27B 119(3) . . ?
C25B C26B C27B 122(3) . . ?
O28B C27B C26B 109(3) . . ?
O28B C27B C29B 108(3) . . ?
C26B C27B C29B 111(3) . . ?
O28B C27B H27B 109.7 . . ?
C26B C27B H27B 109.7 . . ?
C29B C27B H27B 109.7 . . ?
C27B O28B H28B 109.5 . . ?
O30B C29B O31B 124(3) . . ?
O30B C29B C27B 127(3) . . ?
O31B C29B C27B 108(3) . . ?
C29B O31B H31B 109.5 . . ?

loop_
_geom_bond_atom_site_label_1
_geom_bond_atom_site_label_2
_geom_bond_distance
_geom_bond_site_symmetry_2
_geom_bond_publ_flag
N1 C2B 1.46(3) . ?
N1 C2 1.46(2) . ?
N1 C5 1.477(19) . ?
N1 H1A 0.8900 . ?
N1 H1B 0.8900 . ?
C2 C3 1.43(3) . ?
C2 H2A 0.9700 . ?
C2 H2B 0.9700 . ?
C3 C4 1.45(3) . ?
C3 H3A 0.9700 . ?
C3 H3B 0.9700 . ?
C4 C5 1.53(2) . ?
C4 H4A 0.9700 . ?
C4 H4B 0.9700 . ?
C2B C3B 1.43(3) . ?
C2B H2C 0.9700 . ?
C2B H2D 0.9700 . ?
C3B C4B 1.45(3) . ?
C3B H3C 0.9700 . ?
C3B H3D 0.9700 . ?
C4B C5 1.54(3) . ?
C4B H4C 0.9700 . ?
C4B H4D 0.9700 . ?
C5 C6 1.50(2) . ?
C5 H5 0.9800 . ?
C6 O7 1.22(2) . ?
C6 O8 1.253(19) . ?
N11 C12 1.463(18) . ?
N11 C15 1.492(16) . ?
N11 H11A 0.8900 . ?
N11 H11B 0.8900 . ?
C12 C13 1.51(2) . ?
C12 H12A 0.9700 . ?
C12 H12B 0.9700 . ?
C13 C14 1.51(2) . ?
C13 H13A 0.9700 . ?
C13 H13B 0.9700 . ?
C14 C15 1.55(2) . ?
C14 H14A 0.9700 . ?
C14 H14B 0.9700 . ?
C15 C16 1.508(19) . ?
C15 H15 0.9800 . ?
C16 O17 1.224(15) . ?
C16 O18 1.243(16) . ?
C21 C26 1.37(3) . ?
C21 C22 1.41(3) . ?
C21 H21 0.9300 . ?
C22 C23 1.34(4) . ?
C22 H22 0.9300 . ?
C23 C24 1.35(4) . ?
C23 H23 0.9300 . ?
C24 C25 1.38(3) . ?
C24 H24 0.9300 . ?
C25 C26 1.38(2) . ?
C25 H25 0.9300 . ?
C26 C27 1.51(2) . ?
C27 O28 1.43(2) . ?
C27 C29 1.53(3) . ?
C27 H27 0.9800 . ?
O28 H28 0.8200 . ?
C29 O30 1.16(2) . ?
C29 O31 1.33(2) . ?
O31 H31 0.8200 . ?
C21B C26B 1.37(3) . ?
C21B C22B 1.41(4) . ?
C21B H21B 0.9300 . ?
C22B C23B 1.34(4) . ?
C22B H22B 0.9300 . ?
C23B C24B 1.35(4) . ?
C23B H23B 0.9300 . ?
C24B C25B 1.38(3) . ?
C24B H24B 0.9300 . ?
C25B C26B 1.38(3) . ?
C25B H25B 0.9300 . ?
C26B C27B 1.51(3) . ?
C27B O28B 1.43(3) . ?
C27B C29B 1.53(3) . ?
C27B H27B 0.9800 . ?
O28B H28B 0.8200 . ?
C29B O30B 1.16(3) . ?
C29B O31B 1.33(3) . ?
O31B H31B 0.8200 . ?

loop_
_geom_torsion_atom_site_label_1
_geom_torsion_atom_site_label_2
_geom_torsion_atom_site_label_3
_geom_torsion_atom_site_label_4
_geom_torsion
_geom_torsion_site_symmetry_1
_geom_torsion_site_symmetry_2
_geom_torsion_site_symmetry_3
_geom_torsion_site_symmetry_4
_geom_torsion_publ_flag
C5 N1 C2 C3 33(2) . . . . ?
N1 C2 C3 C4 -36(3) . . . . ?
C2 C3 C4 C5 25(3) . . . . ?
C5 N1 C2B C3B 19(10) . . . . ?
N1 C2B C3B C4B -9(12) . . . . ?
C2B C3B C4B C5 -3(13) . . . . ?
C2B N1 C5 C6 84(6) . . . . ?
C2 N1 C5 C6 104.2(18) . . . . ?
C2 N1 C5 C4 -16.7(19) . . . . ?
C2B N1 C5 C4B -19(7) . . . . ?
C3 C4 C5 N1 -5(2) . . . . ?
C3 C4 C5 C6 -124(2) . . . . ?
C3B C4B C5 N1 14(10) . . . . ?
C3B C4B C5 C6 -98(9) . . . . ?
N1 C5 C6 O7 -5(2) . . . . ?
C4 C5 C6 O7 109(2) . . . . ?
C4B C5 C6 O7 98(3) . . . . ?
N1 C5 C6 O8 172.3(13) . . . . ?
C4 C5 C6 O8 -73(2) . . . . ?
C4B C5 C6 O8 -84(3) . . . . ?
C15 N11 C12 C13 -37.2(14) . . . . ?
N11 C12 C13 C14 38.0(15) . . . . ?
C12 C13 C14 C15 -24.9(16) . . . . ?
C12 N11 C15 C16 147.1(12) . . . . ?
C12 N11 C15 C14 21.8(14) . . . . ?
C13 C14 C15 N11 2.6(15) . . . . ?
C13 C14 C15 C16 -120.4(14) . . . . ?
N11 C15 C16 O17 10.1(18) . . . . ?
C14 C15 C16 O17 129.2(14) . . . . ?
N11 C15 C16 O18 -172.7(11) . . . . ?
C14 C15 C16 O18 -53.6(17) . . . . ?
C26 C21 C22 C23 4(6) . . . . ?
C21 C22 C23 C24 -1(5) . . . . ?
C22 C23 C24 C25 -3(5) . . . . ?
C23 C24 C25 C26 2(6) . . . . ?
C22 C21 C26 C25 -5(6) . . . . ?
C22 C21 C26 C27 178(3) . . . . ?
C24 C25 C26 C21 1(6) . . . . ?
C24 C25 C26 C27 179(3) . . . . ?
C21 C26 C27 O28 -127(4) . . . . ?
C25 C26 C27 O28 55(4) . . . . ?
C21 C26 C27 C29 116(4) . . . . ?
C25 C26 C27 C29 -61(4) . . . . ?
O28 C27 C29 O30 0(4) . . . . ?
C26 C27 C29 O30 117(4) . . . . ?
O28 C27 C29 O31 174(3) . . . . ?
C26 C27 C29 O31 -69(3) . . . . ?
C26B C21B C22B C23B -14(18) . . . . ?
C21B C22B C23B C24B 4(17) . . . . ?
C22B C23B C24B C25B 8(17) . . . . ?
C23B C24B C25B C26B -9(19) . . . . ?
C22B C21B C26B C25B 13(18) . . . . ?
C22B C21B C26B C27B 180(9) . . . . ?
C24B C25B C26B C21B -2(19) . . . . ?
C24B C25B C26B C27B -169(10) . . . . ?
C21B C26B C27B O28B -111(10) . . . . ?
C25B C26B C27B O28B 56(11) . . . . ?
C21B C26B C27B C29B 131(10) . . . . ?
C25B C26B C27B C29B -63(11) . . . . ?
O28B C27B C29B O30B -12(10) . . . . ?
C26B C27B C29B O30B 107(9) . . . . ?
O28B C27B C29B O31B 161(8) . . . . ?
C26B C27B C29B O31B -80(8) . . . . ?
